data_7241978
loop_
_publ_author_name
'Pandolfi, Lorenzo'
'Giunchi, Andrea'
'Salzillo, Tommaso'
'Brillante, Aldo'
'Della Valle, Raffaele G.'
'Venuti, Elisabetta'
'Grepioni, Fabrizia'
'D'Agostino, Simone'

_publ_section_title
;
 The impact of solid solution composition on kinetics and mechanism of [2
 + 2] photodimerization of cinnamic acid derivatives
;
_journal_issue 6
_journal_name_full CrystEngComm
_journal_page_first 1352
_journal_page_last 1359
_journal_paper_doi 10.1039/D0CE01718C
_journal_volume 23
_journal_year 2021
_chemical_formula_moiety 'C9 H10 N1 O2, Br0.25 Cl0.75'
_chemical_formula_sum 'C9 H10 Br0.25 Cl0.75 N O2'
_chemical_formula_weight 210.74
_space_group_crystal_system monoclinic
_space_group_IT_number 14
_space_group_name_Hall '-P 2ybc'
_space_group_name_H-M_alt 'P 1 21/c 1'
_atom_sites_solution_hydrogens geom
_atom_sites_solution_primary dual
_audit_creation_date 2020-06-12
_audit_creation_method
;
Olex2 1.2
(compiled 2018.05.29 svn.r3508 for OlexSys, GUI svn.r5506)
;
_audit_update_record
;
2020-10-16 deposited with the CCDC.	2020-12-23 downloaded from the CCDC.
;
_cell_angle_alpha 90
_cell_angle_beta 91.532(8)
_cell_angle_gamma 90
_cell_formula_units_Z 4
_cell_length_a 5.6612(4)
_cell_length_b 8.6217(7)
_cell_length_c 19.164(2)
_cell_measurement_reflns_used 1126
_cell_measurement_temperature 300
_cell_measurement_theta_max 24.1800
_cell_measurement_theta_min 3.9620
_cell_volume 935.04(14)
_computing_cell_refinement 'CrysAlisPro 1.171.40.69a (Rigaku OD, 2020)'
_computing_data_collection 'CrysAlisPro 1.171.40.69a (Rigaku OD, 2020)'
_computing_data_reduction 'CrysAlisPro 1.171.40.69a (Rigaku OD, 2020)'
_computing_molecular_graphics 'Olex2 (Dolomanov et al., 2009)'
_computing_publication_material 'Olex2 (Dolomanov et al., 2009)'
_computing_structure_refinement 'ShelXL (Sheldrick, 2015)'
_computing_structure_solution 'ShelXT (Sheldrick, 2015)'
_diffrn_ambient_temperature 300
_diffrn_detector 'CCD plate'
_diffrn_detector_area_resol_mean 16.1340
_diffrn_detector_type Sapphire3
_diffrn_measured_fraction_theta_full 0.998
_diffrn_measured_fraction_theta_max 0.838
_diffrn_measurement_details
;
List of Runs (angles in degrees, time in seconds):

  # Type    Start    End  Width  t~exp~   \w     \q     \k     \f   Frames
#--------------------------------------------------------------------------
  1  \w    -85.00 -38.00   1.00   20.00    --  -16.20 -57.00-180.00   47
  2  \w    -20.00  52.00   1.00   20.00    --  -16.20  57.00 -30.00   72
  3  \w     -9.00  37.00   1.00   20.00    --   17.77  77.00  60.00   46
  4  \w     18.00  50.00   1.00   20.00    --   17.77 -99.00 -30.00   32
  5  \w     -7.00  18.00   1.00   20.00    --   17.77  77.00-180.00   25
;
_diffrn_measurement_device 'four-circle diffractometer'
_diffrn_measurement_device_type 'Xcalibur, Sapphire3'
_diffrn_measurement_method '\w scans'
_diffrn_orient_matrix_type 'CrysAlisPro convention (1999,Acta A55,543-557)'
_diffrn_orient_matrix_UB_11 -0.0790596000
_diffrn_orient_matrix_UB_12 0.0636778000
_diffrn_orient_matrix_UB_13 0.0018200000
_diffrn_orient_matrix_UB_21 0.0966711000
_diffrn_orient_matrix_UB_22 0.0507212000
_diffrn_orient_matrix_UB_23 0.0064997000
_diffrn_orient_matrix_UB_31 0.0098514000
_diffrn_orient_matrix_UB_32 0.0119182000
_diffrn_orient_matrix_UB_33 -0.0364217000
_diffrn_radiation_monochromator graphite
_diffrn_radiation_probe x-ray
_diffrn_radiation_type MoK\a
_diffrn_radiation_wavelength 0.71073
_diffrn_reflns_av_R_equivalents 0.0405
_diffrn_reflns_av_unetI/netI 0.0760
_diffrn_reflns_Laue_measured_fraction_full 0.998
_diffrn_reflns_Laue_measured_fraction_max 0.838
_diffrn_reflns_limit_h_max 5
_diffrn_reflns_limit_h_min -7
_diffrn_reflns_limit_k_max 11
_diffrn_reflns_limit_k_min -11
_diffrn_reflns_limit_l_max 26
_diffrn_reflns_limit_l_min -24
_diffrn_reflns_number 4235
_diffrn_reflns_point_group_measured_fraction_full 0.998
_diffrn_reflns_point_group_measured_fraction_max 0.838
_diffrn_reflns_theta_full 25.000
_diffrn_reflns_theta_max 29.262
_diffrn_reflns_theta_min 3.600
_diffrn_source 'fine-focus sealed X-ray tube'
_diffrn_source_type 'Enhance (Mo) X-ray Source'
_exptl_absorpt_coefficient_mu 1.370
_exptl_absorpt_correction_T_max 1.00000
_exptl_absorpt_correction_T_min 0.87117
_exptl_absorpt_correction_type multi-scan
_exptl_absorpt_process_details
;
CrysAlisPro 1.171.40.69a (Rigaku Oxford Diffraction, 2020)
Empirical absorption correction using spherical harmonics,
 implemented in SCALE3 ABSPACK scaling algorithm.
;
_exptl_crystal_colour 'clear light yellow'
_exptl_crystal_colour_lustre clear
_exptl_crystal_colour_modifier light
_exptl_crystal_colour_primary yellow
_exptl_crystal_density_diffrn 1.497
_exptl_crystal_description block
_exptl_crystal_F_000 434
_exptl_crystal_size_max 0.05
_exptl_crystal_size_mid 0.03
_exptl_crystal_size_min 0.01
_refine_diff_density_max 0.200
_refine_diff_density_min -0.440
_refine_diff_density_rms 0.057
_refine_ls_extinction_method none
_refine_ls_goodness_of_fit_ref 1.001
_refine_ls_hydrogen_treatment constr
_refine_ls_matrix_type full
_refine_ls_number_parameters 213
_refine_ls_number_reflns 2135
_refine_ls_number_restraints 0
_refine_ls_restrained_S_all 1.001
_refine_ls_R_factor_all 0.1312
_refine_ls_R_factor_gt 0.0580
_refine_ls_shift/su_max 0.002
_refine_ls_shift/su_mean 0.000
_refine_ls_structure_factor_coef Fsqd
_refine_ls_weighting_details 'w=1/[\s^2^(Fo^2^)+(0.0710P)^2^] where P=(Fo^2^+2Fc^2^)/3'
_refine_ls_weighting_scheme calc
_refine_ls_wR_factor_gt 0.1325
_refine_ls_wR_factor_ref 0.1765
_reflns_Friedel_coverage 0.000
_reflns_number_gt 1089
_reflns_number_total 2135
_reflns_threshold_expression 'I > 2\s(I)'
_cod_data_source_file d0ce01718c2.cif
_cod_data_source_block '[1H]Br025Cl075_irrad'
_cod_depositor_comments 'Adding full bibliography for 7241976--7241984.cif.'
_cod_original_cell_volume 935.03(14)
_cod_database_code 7241978
_shelx_shelxl_version_number 2016/6
_shelx_space_group_comment
;
The symmetry employed for this shelxl refinement is uniquely defined
by the following loop, which should always be used as a source of
symmetry information in preference to the above space-group names.
They are only intended as comments.
;
_shelx_estimated_absorpt_t_max 0.986
_shelx_estimated_absorpt_t_min 0.935
_reflns_odcompleteness_completeness 99.66
_reflns_odcompleteness_iscentric 1
_reflns_odcompleteness_theta 26.32
_olex2_refinement_description
;
1. Fixed Uiso
 At 1.2 times of:
  All C(H) groups, {H1Aa,H1Ab,H1Ac} of N1A
 At 1.5 times of:
  All O(H) groups, {H1Ba,H1Bb,H1Bc} of N1B
2. Others
 Sof(C1B)=Sof(C2B)=Sof(H2B)=Sof(C3B)=Sof(H3B)=Sof(C4B)=Sof(C5B)=Sof(H5B)=
 Sof(C6B)=Sof(H6B)=Sof(C1)=Sof(H1)=Sof(C2)=Sof(H2)=Sof(C9B)=Sof(N1B)=Sof(H1Ba)=
 Sof(H1Bb)=Sof(H1Bc)=Sof(O1B)=Sof(O2B)=Sof(H2Ba)=1-FVAR(1)
 Sof(C1A)=Sof(C2A)=Sof(H2A)=Sof(C3A)=Sof(H3A)=Sof(C4A)=Sof(C5A)=Sof(H5A)=
 Sof(C6A)=Sof(H6A)=Sof(C7A)=Sof(H7A)=Sof(C8A)=Sof(H8A)=Sof(C9A)=Sof(N1A)=
 Sof(H1Aa)=Sof(H1Ab)=Sof(H1Ac)=Sof(O1A)=Sof(O2A)=Sof(H2Aa)=FVAR(1)
 Fixed Sof: Br1(0.25) Cl1(0.75)
3.a Ternary CH refined with riding coordinates:
 C1(H1), C2(H2)
3.b Aromatic/amide H refined with riding coordinates:
 C2A(H2A), C3A(H3A), C5A(H5A), C6A(H6A), C7A(H7A), C8A(H8A), C2B(H2B),
 C3B(H3B), C5B(H5B), C6B(H6B)
3.c Fitted hexagon refined as free rotating group:
 C1B(C2B,C3B,C4B,C5B,C6B)
3.d Idealised Me refined as rotating group:
 N1A(H1Aa,H1Ab,H1Ac), N1B(H1Ba,H1Bb,H1Bc)
3.e Idealised tetrahedral OH refined as rotating group:
 O2A(H2Aa), O2B(H2Ba)
;
_olex2_submission_special_instructions 'No special instructions were received'
_oxdiff_exptl_absorpt_empirical_details
;
Empirical correction (ABSPACK) includes:
- Absorption correction using spherical harmonics
- Frame scaling
;
_oxdiff_exptl_absorpt_empirical_full_max 1.145
_oxdiff_exptl_absorpt_empirical_full_min 0.923

loop_
_space_group_symop_operation_xyz
'x, y, z'
'-x, y+1/2, -z+1/2'
'-x, -y, -z'
'x, -y-1/2, z-1/2'

loop_
_atom_site_label
_atom_site_type_symbol
_atom_site_fract_x
_atom_site_fract_y
_atom_site_fract_z
_atom_site_U_iso_or_equiv
_atom_site_adp_type
_atom_site_occupancy
_atom_site_site_symmetry_order
_atom_site_calc_flag
_atom_site_refinement_flags_posn
_atom_site_refinement_flags_adp
_atom_site_refinement_flags_occupancy
_atom_site_disorder_assembly
_atom_site_disorder_group
C1A C 0.5827(19) 0.9572(12) 0.3538(5) 0.051(2) Uani 0.756(10) 1 d . . P A 1
C2A C 0.7523(17) 0.9652(13) 0.4039(6) 0.056(3) Uani 0.756(10) 1 d . . P A 1
H2A H 0.886923 1.025397 0.398538 0.067 Uiso 0.756(10) 1 calc R . P A 1
C3A C 0.7175(15) 0.8798(11) 0.4637(5) 0.058(2) Uani 0.756(10) 1 d . . P A 1
H3A H 0.830238 0.883850 0.499885 0.069 Uiso 0.756(10) 1 calc R . P A 1
C4A C 0.5176(10) 0.7878(7) 0.4712(4) 0.0521(15) Uani 0.756(10) 1 d . . P A 1
C5A C 0.3567(16) 0.7818(14) 0.4159(6) 0.056(2) Uani 0.756(10) 1 d . . P A 1
H5A H 0.225804 0.717076 0.418638 0.067 Uiso 0.756(10) 1 calc R . P A 1
C6A C 0.3858(18) 0.8680(16) 0.3581(6) 0.057(3) Uani 0.756(10) 1 d . . P A 1
H6A H 0.273252 0.866525 0.321817 0.068 Uiso 0.756(10) 1 calc R . P A 1
C7A C 0.4791(11) 0.7091(7) 0.5372(3) 0.0612(19) Uani 0.756(10) 1 d . . P A 1
H7A H 0.597051 0.721167 0.571513 0.073 Uiso 0.756(10) 1 calc R . P A 1
C8A C 0.2962(11) 0.6224(9) 0.5543(4) 0.0598(18) Uani 0.756(10) 1 d . . P A 1
H8A H 0.173591 0.606371 0.521864 0.072 Uiso 0.756(10) 1 calc R . P A 1
C9A C 0.284(2) 0.5502(16) 0.6248(6) 0.051(2) Uani 0.756(10) 1 d . . P A 1
N1A N 0.6145(12) 1.0425(8) 0.2842(3) 0.0603(18) Uani 0.756(10) 1 d . . P A 1
H1AA H 0.618590 0.973680 0.249630 0.072 Uiso 0.756(10) 1 calc GR . P A 1
H1AB H 0.749091 1.095783 0.285998 0.072 Uiso 0.756(10) 1 calc GR . P A 1
H1AC H 0.494058 1.107259 0.276710 0.072 Uiso 0.756(10) 1 calc GR . P A 1
O1A O 0.415(2) 0.5859(15) 0.6709(4) 0.075(2) Uani 0.756(10) 1 d . . P A 1
O2A O 0.110(3) 0.4517(11) 0.6269(8) 0.068(2) Uani 0.756(10) 1 d . . P A 1
H2AA H 0.111319 0.408337 0.664992 0.102 Uiso 0.756(10) 1 calc GR . P A 1
C1B C 0.591(5) 0.962(3) 0.3377(11) 0.026(6) Uiso 0.244(10) 1 d . . P A 2
C2B C 0.771(4) 0.955(3) 0.3885(12) 0.053(10) Uani 0.244(10) 1 d G . P A 2
H2B H 0.901344 1.020355 0.385718 0.064 Uiso 0.244(10) 1 calc R . P A 2
C3B C 0.755(3) 0.851(3) 0.4436(10) 0.047(7) Uani 0.244(10) 1 d G . P A 2
H3B H 0.875521 0.846390 0.477559 0.056 Uiso 0.244(10) 1 calc R . P A 2
C4B C 0.560(3) 0.754(2) 0.4478(9) 0.050(6) Uiso 0.244(10) 1 d G . P A 2
C5B C 0.381(3) 0.761(3) 0.3969(12) 0.050(9) Uani 0.244(10) 1 d G . P A 2
H5B H 0.250412 0.695915 0.399765 0.060 Uiso 0.244(10) 1 calc R . P A 2
C6B C 0.396(4) 0.865(4) 0.3419(11) 0.044(9) Uani 0.244(10) 1 d G . P A 2
H6B H 0.276231 0.869878 0.307924 0.053 Uiso 0.244(10) 1 calc R . P A 2
C1 C 0.580(2) 0.615(2) 0.5027(9) 0.053(6) Uani 0.244(10) 1 d . . P A 2
H1 H 0.678158 0.645681 0.543374 0.064 Uiso 0.244(10) 1 calc R . P A 2
C2 C 0.337(2) 0.544(2) 0.5265(10) 0.039(4) Uani 0.244(10) 1 d . . P A 2
H2 H 0.204627 0.585263 0.498267 0.047 Uiso 0.244(10) 1 calc R . P A 2
C9B C 0.296(7) 0.561(4) 0.5978(11) 0.040(7) Uani 0.244(10) 1 d . . P A 2
N1B N 0.596(4) 1.086(2) 0.2971(9) 0.032(4) Uiso 0.244(10) 1 d . . P A 2
H1BA H 0.734653 1.133954 0.302729 0.048 Uiso 0.244(10) 1 calc GR . P A 2
H1BB H 0.480460 1.150685 0.308481 0.048 Uiso 0.244(10) 1 calc GR . P A 2
H1BC H 0.576168 1.057472 0.252721 0.048 Uiso 0.244(10) 1 calc GR . P A 2
O1B O 0.436(7) 0.589(5) 0.6427(12) 0.073(7) Uani 0.244(10) 1 d . . P A 2
O2B O 0.078(9) 0.508(5) 0.615(3) 0.123(14) Uani 0.244(10) 1 d . . P A 2
H2BA H 0.030746 0.555692 0.648765 0.184 Uiso 0.244(10) 1 calc GR . P A 2
Br1 Br 0.1035(4) 0.2835(3) 0.76865(14) 0.0435(5) Uani 0.25 1 d . . P . .
Cl1 Cl 0.1042(8) 0.2864(7) 0.7696(3) 0.154(3) Uani 0.75 1 d . . P . .

loop_
_atom_site_aniso_label
_atom_site_aniso_U_11
_atom_site_aniso_U_22
_atom_site_aniso_U_33
_atom_site_aniso_U_23
_atom_site_aniso_U_13
_atom_site_aniso_U_12
C1A 0.052(4) 0.058(4) 0.045(5) -0.001(4) 0.010(4) 0.000(3)
C2A 0.040(4) 0.071(7) 0.056(4) 0.001(4) -0.004(3) -0.015(4)
C3A 0.050(4) 0.064(5) 0.058(5) -0.010(4) -0.008(4) -0.005(3)
C4A 0.049(3) 0.056(4) 0.051(4) -0.003(3) -0.003(3) -0.001(3)
C5A 0.049(4) 0.061(5) 0.059(5) -0.005(4) -0.004(4) -0.014(3)
C6A 0.040(5) 0.076(8) 0.055(5) -0.003(4) -0.005(3) -0.010(5)
C7A 0.056(3) 0.059(4) 0.068(4) -0.019(3) -0.007(3) 0.001(3)
C8A 0.060(4) 0.047(4) 0.072(5) -0.002(4) -0.011(3) -0.009(3)
C9A 0.049(4) 0.052(5) 0.054(7) -0.001(6) 0.005(6) -0.005(3)
N1A 0.051(3) 0.055(4) 0.075(4) -0.024(3) 0.005(3) -0.004(3)
O1A 0.069(4) 0.092(4) 0.063(5) -0.004(5) -0.008(4) -0.024(3)
O2A 0.062(4) 0.064(3) 0.079(5) -0.001(3) -0.001(3) -0.020(3)
C2B 0.061(17) 0.035(13) 0.06(2) -0.025(12) 0.005(13) 0.003(11)
C3B 0.034(10) 0.055(13) 0.050(15) -0.023(11) -0.005(9) -0.006(9)
C5B 0.042(12) 0.069(19) 0.038(15) 0.011(13) -0.014(9) -0.012(10)
C6B 0.052(17) 0.037(14) 0.044(13) -0.016(10) -0.012(11) 0.004(12)
C1 0.029(7) 0.074(12) 0.056(10) 0.025(9) -0.005(7) -0.005(8)
C2 0.037(8) 0.023(8) 0.057(11) 0.012(7) -0.004(7) 0.007(7)
C9B 0.068(16) 0.039(10) 0.011(11) 0.013(12) -0.010(12) -0.002(9)
O1B 0.058(10) 0.113(15) 0.047(16) -0.018(15) 0.013(13) -0.018(10)
O2B 0.08(2) 0.21(4) 0.08(2) -0.05(3) 0.022(16) -0.06(3)
Br1 0.0252(10) 0.0441(12) 0.0612(13) -0.0060(12) 0.0029(9) 0.0019(11)
Cl1 0.111(4) 0.167(5) 0.185(5) -0.018(3) -0.002(3) 0.006(3)

loop_
_atom_type_symbol
_atom_type_description
_atom_type_scat_dispersion_real
_atom_type_scat_dispersion_imag
_atom_type_scat_source
C C 0.0033 0.0016 'International Tables Vol C Tables 4.2.6.8 and 6.1.1.4'
H H 0.0000 0.0000 'International Tables Vol C Tables 4.2.6.8 and 6.1.1.4'
N N 0.0061 0.0033 'International Tables Vol C Tables 4.2.6.8 and 6.1.1.4'
O O 0.0106 0.0060 'International Tables Vol C Tables 4.2.6.8 and 6.1.1.4'
Br Br -0.2901 2.4595 'International Tables Vol C Tables 4.2.6.8 and 6.1.1.4'
Cl Cl 0.1484 0.1585 'International Tables Vol C Tables 4.2.6.8 and 6.1.1.4'

loop_
_geom_angle_atom_site_label_1
_geom_angle_atom_site_label_2
_geom_angle_atom_site_label_3
_geom_angle
_geom_angle_site_symmetry_1
_geom_angle_site_symmetry_3
_geom_angle_publ_flag
C2A C1A C6A 124.1(8) . . ?
C2A C1A N1A 119.8(9) . . ?
C6A C1A N1A 115.9(9) . . ?
C1A C2A H2A 121.6 . . ?
C1A C2A C3A 116.8(6) . . ?
C3A C2A H2A 121.6 . . ?
C2A C3A H3A 119.2 . . ?
C2A C3A C4A 121.5(6) . . ?
C4A C3A H3A 119.2 . . ?
C3A C4A C7A 119.7(6) . . ?
C5A C4A C3A 117.7(6) . . ?
C5A C4A C7A 122.5(6) . . ?
C4A C5A H5A 119.4 . . ?
C6A C5A C4A 121.2(6) . . ?
C6A C5A H5A 119.4 . . ?
C1A C6A H6A 120.7 . . ?
C5A C6A C1A 118.6(8) . . ?
C5A C6A H6A 120.7 . . ?
C4A C7A H7A 116.1 . . ?
C8A C7A C4A 127.8(6) . . ?
C8A C7A H7A 116.1 . . ?
C7A C8A H8A 119.5 . . ?
C7A C8A C9A 121.0(8) . . ?
C9A C8A H8A 119.5 . . ?
O1A C9A C8A 121.8(13) . . ?
O1A C9A O2A 127.5(11) . . ?
O2A C9A C8A 110.7(11) . . ?
C1A N1A H1AA 109.5 . . ?
C1A N1A H1AB 109.5 . . ?
C1A N1A H1AC 109.5 . . ?
H1AA N1A H1AB 109.5 . . ?
H1AA N1A H1AC 109.5 . . ?
H1AB N1A H1AC 109.5 . . ?
C9A O2A H2AA 109.5 . . ?
C2B C1B C6B 120.0 . . ?
C2B C1B N1B 115(2) . . ?
C6B C1B N1B 123(2) . . ?
C1B C2B H2B 120.0 . . ?
C3B C2B C1B 120.0 . . ?
C3B C2B H2B 120.0 . . ?
C2B C3B H3B 120.0 . . ?
C2B C3B C4B 120.0 . . ?
C4B C3B H3B 120.0 . . ?
C3B C4B C1 116.6(13) . . ?
C5B C4B C3B 120.0 . . ?
C5B C4B C1 122.2(13) . . ?
C4B C5B H5B 120.0 . . ?
C4B C5B C6B 120.0 . . ?
C6B C5B H5B 120.0 . . ?
C1B C6B H6B 120.0 . . ?
C5B C6B C1B 120.0 . . ?
C5B C6B H6B 120.0 . . ?
C4B C1 H1 110.6 . . ?
C2 C1 C4B 116.0(12) 3_666 . ?
C2 C1 C4B 115.8(11) . . ?
C2 C1 H1 110.6 3_666 . ?
C2 C1 H1 110.6 . . ?
C2 C1 C2 91.9(12) 3_666 . ?
C1 C2 C1 88.1(12) 3_666 . ?
C1 C2 H2 110.8 . . ?
C1 C2 H2 110.8 3_666 . ?
C9B C2 C1 114(2) . . ?
C9B C2 H2 110.8 . . ?
O1B C9B C2 128(4) . . ?
O1B C9B O2B 119(3) . . ?
O2B C9B C2 112(3) . . ?
C1B N1B H1BA 109.5 . . ?
C1B N1B H1BB 109.5 . . ?
C1B N1B H1BC 109.5 . . ?
H1BA N1B H1BB 109.5 . . ?
H1BA N1B H1BC 109.5 . . ?
H1BB N1B H1BC 109.5 . . ?
C9B O2B H2BA 109.5 . . ?

loop_
_geom_bond_atom_site_label_1
_geom_bond_atom_site_label_2
_geom_bond_distance
_geom_bond_site_symmetry_2
_geom_bond_publ_flag
C1A C2A 1.340(8) . ?
C1A C6A 1.358(8) . ?
C1A N1A 1.538(10) . ?
C2A H2A 0.9300 . ?
C2A C3A 1.382(10) . ?
C3A H3A 0.9300 . ?
C3A C4A 1.392(8) . ?
C4A C5A 1.379(9) . ?
C4A C7A 1.458(8) . ?
C5A H5A 0.9300 . ?
C5A C6A 1.349(10) . ?
C6A H6A 0.9300 . ?
C7A H7A 0.9300 . ?
C7A C8A 1.325(8) . ?
C8A H8A 0.9300 . ?
C8A C9A 1.490(11) . ?
C9A O1A 1.18(2) . ?
C9A O2A 1.30(2) . ?
N1A H1AA 0.8900 . ?
N1A H1AB 0.8900 . ?
N1A H1AC 0.8900 . ?
O2A H2AA 0.8200 . ?
C1B C2B 1.3900 . ?
C1B C6B 1.3900 . ?
C1B N1B 1.32(3) . ?
C2B H2B 0.9300 . ?
C2B C3B 1.3900 . ?
C3B H3B 0.9300 . ?
C3B C4B 1.3900 . ?
C4B C5B 1.3900 . ?
C4B C1 1.60(2) . ?
C5B H5B 0.9300 . ?
C5B C6B 1.3900 . ?
C6B H6B 0.9300 . ?
C1 H1 0.9800 . ?
C1 C2 1.587(18) . ?
C1 C2 1.56(3) 3_666 ?
C2 H2 0.9800 . ?
C2 C9B 1.40(3) . ?
C9B O1B 1.18(6) . ?
C9B O2B 1.37(6) . ?
N1B H1BA 0.8900 . ?
N1B H1BB 0.8900 . ?
N1B H1BC 0.8900 . ?
O2B H2BA 0.8200 . ?
